data_1549320
loop_
_publ_author_name
'L\"ow, Henrik'
'Mena-Osteritz, Elena'
'von Delius, Max'

_publ_section_title
;
 Self-assembled orthoester cryptands: orthoester scope,
 post-functionalization, kinetic locking and tunable degradation kinetics.
;
_journal_issue 21
_journal_name_full 'Chemical science'
_journal_page_first 4785
_journal_page_last 4793
_journal_paper_doi 10.1039/c8sc01750f
_journal_volume 9
_journal_year 2018
_chemical_formula_moiety 'C22 H42 Na O9, C32 H12 B F24'
_chemical_formula_sum 'C54 H54 B F24 Na O9'
_chemical_formula_weight 1336.77
_chemical_name_systematic
'(1,9-dibutyl-2,5,8,10,13,16,17,20,23-nonaoxabicyclo[7.7.7]tricosane)-sodium tetrakis(3,5-bis(trifluoromethyl)phenyl)borate'
_space_group_crystal_system triclinic
_space_group_IT_number 2
_space_group_name_Hall '-P 1'
_space_group_name_H-M_alt 'P -1'
_symmetry_space_group_name_Hall '-P 1'
_symmetry_space_group_name_H-M 'P -1'
_atom_sites_solution_hydrogens geom
_atom_sites_solution_primary dual
_audit_creation_date 2018-04-05
_audit_creation_method
;
Olex2 1.2
(compiled 2017.08.10 svn.r3458 for OlexSys, GUI svn.r5381)
;
_audit_update_record
;
2018-04-05 deposited with the CCDC.
2018-04-27 downloaded from the CCDC.
;
_cell_angle_alpha 93.798(13)
_cell_angle_beta 107.540(12)
_cell_angle_gamma 104.457(8)
_cell_formula_units_Z 2
_cell_length_a 12.434(4)
_cell_length_b 12.984(5)
_cell_length_c 20.025(7)
_cell_measurement_reflns_used 9825
_cell_measurement_temperature 293(2)
_cell_measurement_theta_max 24.88
_cell_measurement_theta_min 2.16
_cell_volume 2949.7(18)
_computing_cell_refinement 'SAINT v8.37A (Bruker, 2015)'
_computing_data_reduction 'SAINT v8.37A (Bruker, 2015)'
_computing_molecular_graphics 'Olex2 (Dolomanov et al., 2009)'
_computing_publication_material 'Olex2 (Dolomanov et al., 2009)'
_computing_structure_refinement 'ShelXL (Sheldrick, 2015)'
_computing_structure_solution 'ShelXT (Sheldrick, 2015)'
_diffrn_ambient_temperature 293.15
_diffrn_detector_area_resol_mean 8
_diffrn_measured_fraction_theta_full 0.995
_diffrn_measured_fraction_theta_max 0.995
_diffrn_measurement_device_type 'Bruker SMART APEX CCD area detector'
_diffrn_measurement_method '\w and \f scans'
_diffrn_radiation_monochromator graphite
_diffrn_radiation_type MoK\a
_diffrn_radiation_wavelength 0.71073
_diffrn_reflns_av_R_equivalents 0.1265
_diffrn_reflns_av_unetI/netI 0.0411
_diffrn_reflns_Laue_measured_fraction_full 0.995
_diffrn_reflns_Laue_measured_fraction_max 0.995
_diffrn_reflns_limit_h_max 14
_diffrn_reflns_limit_h_min -14
_diffrn_reflns_limit_k_max 15
_diffrn_reflns_limit_k_min -15
_diffrn_reflns_limit_l_max 23
_diffrn_reflns_limit_l_min -23
_diffrn_reflns_number 119640
_diffrn_reflns_point_group_measured_fraction_full 0.995
_diffrn_reflns_point_group_measured_fraction_max 0.995
_diffrn_reflns_theta_full 25.046
_diffrn_reflns_theta_max 25.046
_diffrn_reflns_theta_min 2.096
_diffrn_source 'sealed tube'
_diffrn_standards_number 0
_exptl_absorpt_coefficient_mu 0.156
_exptl_absorpt_correction_T_max 0.7452
_exptl_absorpt_correction_T_min 0.6962
_exptl_absorpt_correction_type multi-scan
_exptl_absorpt_process_details
;
SADABS-2016/2 (Bruker,2016/2) was used for absorption correction.
wR2(int) was 0.0892 before and 0.0544 after correction.
The Ratio of minimum to maximum transmission is 0.9342.
The \l/2 correction factor is Not present.
;
_exptl_crystal_colour 'clear light colourless'
_exptl_crystal_colour_lustre clear
_exptl_crystal_colour_modifier light
_exptl_crystal_colour_primary colourless
_exptl_crystal_density_diffrn 1.505
_exptl_crystal_description blocks
_exptl_crystal_F_000 1364
_exptl_crystal_preparation 'Chloroform solution'
_exptl_crystal_recrystallization_method 'Solvent layering of hexane over chloroform solution'
_exptl_crystal_size_max 0.191
_exptl_crystal_size_mid 0.171
_exptl_crystal_size_min 0.052
_refine_diff_density_max 0.407
_refine_diff_density_min -0.336
_refine_diff_density_rms 0.057
_refine_ls_extinction_coef 0.0104(7)
_refine_ls_extinction_expression Fc^*^=kFc[1+0.001xFc^2^\l^3^/sin(2\q)]^-1/4^
_refine_ls_extinction_method 'SHELXL-2016/6 (Sheldrick 2016)'
_refine_ls_goodness_of_fit_ref 1.045
_refine_ls_hydrogen_treatment constr
_refine_ls_matrix_type full
_refine_ls_number_parameters 973
_refine_ls_number_reflns 10400
_refine_ls_number_restraints 512
_refine_ls_restrained_S_all 1.164
_refine_ls_R_factor_all 0.0610
_refine_ls_R_factor_gt 0.0492
_refine_ls_shift/su_max 0.000
_refine_ls_shift/su_mean 0.000
_refine_ls_structure_factor_coef Fsqd
_refine_ls_weighting_details 'w=1/[\s^2^(Fo^2^)+(0.0595P)^2^+1.7806P] where P=(Fo^2^+2Fc^2^)/3'
_refine_ls_weighting_scheme calc
_refine_ls_wR_factor_gt 0.1186
_refine_ls_wR_factor_ref 0.1261
_reflns_Friedel_coverage 0.000
_reflns_number_gt 8651
_reflns_number_total 10400
_reflns_threshold_expression 'I > 2\s(I)'
_cod_data_source_file c8sc01750f2.cif
_cod_data_source_block hl17071_0m
_cod_depositor_comments 'Adding full bibliography for 1549313--1549320.cif.'
_cod_database_code 1549320
_shelx_shelxl_version_number 2016/6
_shelx_space_group_comment
;
The symmetry employed for this shelxl refinement is uniquely defined
by the following loop, which should always be used as a source of
symmetry information in preference to the above space-group names.
They are only intended as comments.
;
_shelx_estimated_absorpt_t_max 0.992
_shelx_estimated_absorpt_t_min 0.971
_olex2_refinement_description
;
1. Fixed Uiso
 At 1.2 times of:
  All C(H) groups, All C(H,H) groups
 At 1.5 times of:
  All C(H,H,H) groups
2. Restrained distances
 F00X-F00V \\sim F00X-F01D \\sim F00W-F01C
 with sigma of 0.04
 C46-F00X \\sim C46-F00U \\sim C46-F00W \\sim C46-F00V \\sim C46-F01C \\sim
C46-F01D \\sim C46-C15
 with sigma of 0.02
 F00R-F012 \\sim F00R-F01B \\sim F012-F01B \\sim F9AA-F0BA \\sim F0-F0BA
 with sigma of 0.04
 C48-F00R \\sim C48-F012 \\sim C48-F01B \\sim C48-C16 \\sim C48-F9AA \\sim
C48-F0 \\sim C48-F0BA
 with sigma of 0.02
 F00H-F00K \\sim F00H-F00Q \\sim F00K-F00Q \\sim F6AA-F7AA \\sim F7AA-F8AA
 with sigma of 0.04
 C29-F00H \\sim C29-F00K \\sim C29-F00Q \\sim C29-C21 \\sim C29-F6AA \\sim
C29-F7AA \\sim C29-F8AA
 with sigma of 0.02
 F00S-F00O \\sim F0AA-F2AA
 with sigma of 0.04
 C43-F1AA \\sim C43-F00S \\sim C43-F00P \\sim C43-F0AA \\sim C43-F00O \\sim
C43-F2AA \\sim C43-C10
 with sigma of 0.02
 F4AA-F3AA \\sim F5AA-F3AA \\sim F00N-F00I \\sim F00N-F00M \\sim F00I-F00M
 with sigma of 0.04
 C39-F4AA \\sim C39-F5AA \\sim C39-F00N \\sim C39-F00I \\sim C39-F00M \\sim
C39-F3AA \\sim C39-C11
 with sigma of 0.02
 F3BA-F1BA \\sim F1BA-F2BA \\sim F00T-F00F \\sim F00T-F00L \\sim F00F-F00L
 with sigma of 0.04
 C50-F3BA \\sim C50-F1BA \\sim C50-F00T \\sim C50-F00F \\sim C50-F00L \\sim
C50-C9 \\sim C50-F2BA
 with sigma of 0.02
3. Rigid body (RIGU) restrains
 C15, C46, F00W, F01C, F00U
 with sigma for 1-2 distances of 0.004 and sigma for 1-3 distances of 0.004
 C15, C46, F00V, F00X, F01D
 with sigma for 1-2 distances of 0.004 and sigma for 1-3 distances of 0.004
 C10, C43, F00O, F00P, F00S
 with sigma for 1-2 distances of 0.004 and sigma for 1-3 distances of 0.004
 C10, C43, F0AA, F2AA, F1AA
 with sigma for 1-2 distances of 0.004 and sigma for 1-3 distances of 0.004
 C21, C29, F00H, F00Q, F00K
 with sigma for 1-2 distances of 0.004 and sigma for 1-3 distances of 0.004
 C16, C48, F012, F01B, F00R
 with sigma for 1-2 distances of 0.004 and sigma for 1-3 distances of 0.004
 C11, C39, F00N, F00M, F00I
 with sigma for 1-2 distances of 0.004 and sigma for 1-3 distances of 0.004
 C21, C29, F6AA, F7AA, F8AA
 with sigma for 1-2 distances of 0.004 and sigma for 1-3 distances of 0.004
 C16, C48, F9AA, F0BA, F0
 with sigma for 1-2 distances of 0.004 and sigma for 1-3 distances of 0.004
 C11, C39, F4AA, F3AA, F5AA
 with sigma for 1-2 distances of 0.004 and sigma for 1-3 distances of 0.004
 C9, C50, F00F, F00L, F00T
 with sigma for 1-2 distances of 0.004 and sigma for 1-3 distances of 0.004
 C9, C50, F1BA, F2BA, F3BA
 with sigma for 1-2 distances of 0.004 and sigma for 1-3 distances of 0.004
4. Others
 Sof(F00V)=Sof(F00X)=Sof(F01D)=1-FVAR(1)
 Sof(F00U)=Sof(F00W)=Sof(F01C)=FVAR(1)
 Sof(F0AA)=Sof(F1AA)=Sof(F2AA)=1-FVAR(2)
 Sof(F00O)=Sof(F00P)=Sof(F00S)=FVAR(2)
 Sof(F3AA)=Sof(F4AA)=Sof(F5AA)=1-FVAR(3)
 Sof(F00I)=Sof(F00M)=Sof(F00N)=FVAR(3)
 Sof(F6AA)=Sof(F7AA)=Sof(F8AA)=1-FVAR(4)
 Sof(F00H)=Sof(F00K)=Sof(F00Q)=FVAR(4)
 Sof(F9AA)=Sof(F0)=Sof(F0BA)=1-FVAR(5)
 Sof(F00R)=Sof(F012)=Sof(F01B)=FVAR(5)
 Sof(F1BA)=Sof(F2BA)=Sof(F3BA)=1-FVAR(6)
 Sof(F00F)=Sof(F00L)=Sof(F00T)=FVAR(6)
5.a Secondary CH2 refined with riding coordinates:
 C22(H22A,H22B), C27(H27A,H27B), C28(H28A,H28B), C30(H30A,H30B), C31(H31A,
 H31B), C33(H33A,H33B), C35(H35A,H35B), C37(H37A,H37B), C38(H38A,H38B),
 C40(H40A,H40B), C41(H41A,H41B), C42(H42A,H42B), C44(H44A,H44B), C45(H45A,H45B),
  C47(H47A,H47B), C49(H49A,H49B), C51(H51A,H51B), C52(H52A,H52B)
5.b Aromatic/amide H refined with riding coordinates:
 C1(H1), C6(H6), C7(H7), C8(H8), C12(H12), C14(H14), C17(H17), C18(H18),
 C19(H19), C20(H20), C25(H25), C26(H26)
5.c Idealised Me refined as rotating group:
 C53(H53A,H53B,H53C), C54(H54A,H54B,H54C)
;
_olex2_exptl_crystal_mounting_method Glowing
_olex2_submission_special_instructions 'No special instructions were received'

loop_
_space_group_symop_operation_xyz
'x, y, z'
'-x, -y, -z'

loop_
_atom_site_label
_atom_site_type_symbol
_atom_site_fract_x
_atom_site_fract_y
_atom_site_fract_z
_atom_site_U_iso_or_equiv
_atom_site_adp_type
_atom_site_occupancy
_atom_site_site_symmetry_order
_atom_site_calc_flag
_atom_site_refinement_flags_posn
_atom_site_refinement_flags_adp
_atom_site_refinement_flags_occupancy
_atom_site_disorder_assembly
_atom_site_disorder_group
Na01 Na 0.39082(7) -0.03095(6) 0.78147(4) 0.0271(2) Uani 1 1 d . . . . .
O002 O 0.30442(12) 0.12302(11) 0.73080(7) 0.0267(3) Uani 1 1 d . . . . .
O003 O 0.42170(12) -0.16191(11) 0.86601(7) 0.0262(3) Uani 1 1 d . . . . .
O004 O 0.54670(12) 0.00353(11) 0.90235(8) 0.0277(3) Uani 1 1 d . . . . .
F005 F 0.91809(14) 0.88078(11) 0.99984(8) 0.0537(4) Uani 1 1 d . . . . .
O006 O 0.32432(13) -0.00205(11) 0.65804(8) 0.0293(3) Uani 1 1 d . . . . .
O007 O 0.16580(13) -0.03757(12) 0.69339(8) 0.0325(4) Uani 1 1 d . . . . .
O008 O 0.22405(12) -0.09020(12) 0.83097(8) 0.0299(3) Uani 1 1 d . . . . .
F009 F 0.79327(14) 0.91918(11) 0.66571(8) 0.0531(4) Uani 1 1 d . . . . .
O00A O 0.41867(13) -0.16546(12) 0.69891(8) 0.0325(4) Uani 1 1 d . . . . .
O00B O 0.53531(12) 0.15451(11) 0.81476(7) 0.0272(3) Uani 1 1 d . . . . .
O00C O 0.58704(13) -0.12045(12) 0.83834(8) 0.0359(4) Uani 1 1 d . . . . .
F00D F 0.66279(13) 0.81676(13) 0.57645(9) 0.0619(5) Uani 1 1 d . . . . .
F00E F 0.83378(17) 0.89592(14) 0.57115(10) 0.0675(5) Uani 1 1 d . . . . .
F00F F 0.8627(13) 0.3968(10) 1.0038(9) 0.071(3) Uani 0.54(4) 1 d D U P A 1
F00G F 0.91110(17) 0.89870(12) 0.89399(8) 0.0666(5) Uani 1 1 d . . . . .
F00H F 0.4731(7) 0.1423(11) 0.5697(8) 0.058(2) Uani 0.50(3) 1 d D U P B 1
F00I F 0.3003(3) 0.57744(16) 0.80412(14) 0.0581(9) Uani 0.916(8) 1 d D U P C 1
F00J F 1.05904(13) 0.86678(13) 0.96475(11) 0.0706(6) Uani 1 1 d . . . . .
F00K F 0.6074(17) 0.1899(15) 0.5249(8) 0.069(3) Uani 0.50(3) 1 d D U P B 1
F00L F 0.6968(6) 0.4232(7) 0.9944(5) 0.0547(19) Uani 0.54(4) 1 d D U P A 1
F00M F 0.39107(18) 0.4724(3) 0.85560(10) 0.0589(9) Uani 0.916(8) 1 d D U P C 1
F00N F 0.2305(2) 0.4081(2) 0.76990(11) 0.0680(12) Uani 0.916(8) 1 d D U P C 1
F00O F 1.1495(9) 0.6770(11) 0.6737(8) 0.072(3) Uani 0.43(3) 1 d D U P D 1
F00P F 1.0518(16) 0.627(2) 0.5644(7) 0.113(5) Uani 0.43(3) 1 d D U P D 1
F00Q F 0.5905(14) 0.0516(7) 0.5745(8) 0.072(3) Uani 0.50(3) 1 d D U P B 1
F00R F 0.9039(8) 0.1994(10) 0.8654(4) 0.081(3) Uani 0.55(2) 1 d D U P E 1
F00S F 1.0553(19) 0.5153(10) 0.6382(15) 0.085(5) Uani 0.43(3) 1 d D U P D 1
F00T F 0.8467(14) 0.5232(11) 1.0722(5) 0.073(3) Uani 0.54(4) 1 d D U P A 1
F00U F 0.2214(5) 0.4685(8) 0.5280(5) 0.072(2) Uani 0.584(19) 1 d D U P F 1
C1 C 0.51654(17) 0.50693(15) 0.76329(11) 0.0221(4) Uani 1 1 d . . . . .
H1 H 0.555211 0.511065 0.811454 0.027 Uiso 1 1 calc R . . . .
F00W F 0.3560(6) 0.4216(6) 0.5034(3) 0.0633(17) Uani 0.584(19) 1 d D U P F 1
C2 C 0.79127(16) 0.59375(15) 0.69701(10) 0.0204(4) Uani 1 1 d . . . . .
C3 C 0.73276(16) 0.39373(15) 0.72683(10) 0.0200(4) Uani 1 1 d . . . . .
C4 C 0.81914(17) 0.75038(16) 0.63578(10) 0.0235(4) Uani 1 1 d . . . . .
C5 C 0.78318(16) 0.56798(16) 0.82761(10) 0.0210(4) Uani 1 1 d . . . . .
C6 C 0.65731(17) 0.32289(16) 0.66480(10) 0.0218(4) Uani 1 1 d . . . . .
H6 H 0.598804 0.345715 0.633636 0.026 Uiso 1 1 calc R . . . .
F012 F 1.0257(6) 0.2865(6) 0.8236(5) 0.066(2) Uani 0.55(2) 1 d D U P E 1
C7 C 0.87830(17) 0.65732(17) 0.97420(11) 0.0268(5) Uani 1 1 d . . . . .
H7 H 0.910336 0.686249 1.022028 0.032 Uiso 1 1 calc R . . . .
C8 C 0.88634(17) 0.57307(16) 0.68059(11) 0.0241(4) Uani 1 1 d . . . . .
H8 H 0.910474 0.513651 0.695333 0.029 Uiso 1 1 calc R . . . .
C9 C 0.82309(18) 0.54819(17) 0.95316(11) 0.0268(5) Uani 1 1 d D U . . .
C10 C 0.94607(17) 0.63787(17) 0.64311(11) 0.0268(5) Uani 1 1 d D U . . .
C11 C 0.39575(17) 0.49535(16) 0.74018(11) 0.0247(4) Uani 1 1 d D U . . .
C12 C 0.76096(16) 0.68485(16) 0.67383(10) 0.0217(4) Uani 1 1 d . . . . .
H12 H 0.699188 0.702588 0.684248 0.026 Uiso 1 1 calc R . . . .
C13 C 0.58184(16) 0.51258(15) 0.71678(10) 0.0201(4) Uani 1 1 d . . . . .
C14 C 0.77534(17) 0.50534(16) 0.88107(10) 0.0240(4) Uani 1 1 d . . . . .
H14 H 0.736772 0.432160 0.868172 0.029 Uiso 1 1 calc R . . . .
F01B F 0.9393(12) 0.1257(10) 0.7789(6) 0.104(4) Uani 0.55(2) 1 d D U P E 1
F01C F 0.3729(10) 0.5858(5) 0.5230(5) 0.082(3) Uani 0.584(19) 1 d D U P F 1
C15 C 0.39776(17) 0.49738(16) 0.62154(11) 0.0252(4) Uani 1 1 d D U . . .
C16 C 0.82741(18) 0.25025(17) 0.75448(11) 0.0277(5) Uani 1 1 d D U . . .
C17 C 0.51795(17) 0.50813(15) 0.64529(10) 0.0230(4) Uani 1 1 d . . . . .
H17 H 0.557467 0.512530 0.612384 0.028 Uiso 1 1 calc R . . . .
C18 C 0.81895(17) 0.35339(16) 0.76995(10) 0.0241(4) Uani 1 1 d . . . . .
H18 H 0.873120 0.397463 0.810847 0.029 Uiso 1 1 calc R . . . .
C19 C 0.75075(18) 0.18213(17) 0.69325(11) 0.0267(5) Uani 1 1 d . . . . .
H19 H 0.755875 0.112985 0.682887 0.032 Uiso 1 1 calc R . . . .
C20 C 0.91317(17) 0.72768(17) 0.62024(11) 0.0264(5) Uani 1 1 d . . . . .
H20 H 0.953018 0.771362 0.595230 0.032 Uiso 1 1 calc R . . . .
C21 C 0.66628(17) 0.22063(16) 0.64807(10) 0.0229(4) Uani 1 1 d D U . . .
C22 C 0.39837(19) 0.20692(17) 0.72236(11) 0.0295(5) Uani 1 1 d . . . . .
H22A H 0.369546 0.266548 0.705598 0.035 Uiso 1 1 calc R . . . .
H22B H 0.429626 0.179560 0.688239 0.035 Uiso 1 1 calc R . . . .
C23 C 0.54237(18) -0.10681(17) 0.89323(11) 0.0267(5) Uani 1 1 d . . . . .
C24 C 0.88499(17) 0.72247(17) 0.92294(11) 0.0252(4) Uani 1 1 d . . . . .
C25 C 0.83946(17) 0.67803(16) 0.85119(10) 0.0237(4) Uani 1 1 d . . . . .
H25 H 0.846793 0.723306 0.817738 0.028 Uiso 1 1 calc R . . . .
C26 C 0.33524(18) 0.49038(17) 0.66898(11) 0.0276(5) Uani 1 1 d . . . . .
H26 H 0.254809 0.482563 0.653281 0.033 Uiso 1 1 calc R . . . .
C27 C 0.49208(18) 0.24328(16) 0.79362(11) 0.0273(5) Uani 1 1 d . . . . .
H27A H 0.555576 0.302240 0.790975 0.033 Uiso 1 1 calc R . . . .
H27B H 0.459761 0.268204 0.827956 0.033 Uiso 1 1 calc R . . . .
C28 C 0.65355(18) 0.08149(17) 0.90466(12) 0.0320(5) Uani 1 1 d . . . . .
H28A H 0.687389 0.054677 0.871803 0.038 Uiso 1 1 calc R . . . .
H28B H 0.710668 0.096593 0.951974 0.038 Uiso 1 1 calc R . . . .
C29 C 0.58565(18) 0.15213(17) 0.57953(11) 0.0287(5) Uani 1 1 d D U . . .
C30 C 0.35406(19) -0.16283(19) 0.91296(12) 0.0311(5) Uani 1 1 d . . . . .
H30A H 0.381884 -0.094788 0.944510 0.037 Uiso 1 1 calc R . . . .
H30B H 0.360583 -0.220115 0.941332 0.037 Uiso 1 1 calc R . . . .
C31 C 0.10626(18) -0.0964(2) 0.78905(12) 0.0328(5) Uani 1 1 d . . . . .
H31A H 0.061118 -0.086309 0.819645 0.039 Uiso 1 1 calc R . . . .
H31B H 0.068747 -0.166695 0.760094 0.039 Uiso 1 1 calc R . . . .
C32 C 0.23957(18) 0.04389(17) 0.67113(11) 0.0275(5) Uani 1 1 d . . . . .
C33 C 0.10975(18) -0.0109(2) 0.74284(12) 0.0327(5) Uani 1 1 d . . . . .
H33A H 0.030659 -0.008489 0.717683 0.039 Uiso 1 1 calc R . . . .
H33B H 0.153998 0.058877 0.771184 0.039 Uiso 1 1 calc R . . . .
C34 C 0.94215(19) 0.84057(18) 0.94520(12) 0.0319(5) Uani 1 1 d . . . . .
C35 C 0.1742(2) 0.08768(19) 0.60786(12) 0.0348(5) Uani 1 1 d . . . . .
H35A H 0.132153 0.028867 0.568908 0.042 Uiso 1 1 calc R . . . .
H35B H 0.231076 0.138633 0.593176 0.042 Uiso 1 1 calc R . . . .
C36 C 0.77714(19) 0.84345(18) 0.61109(12) 0.0319(5) Uani 1 1 d . . . . .
C37 C 0.62048(18) 0.18111(17) 0.88415(11) 0.0299(5) Uani 1 1 d . . . . .
H37A H 0.587925 0.208201 0.917644 0.036 Uiso 1 1 calc R . . . .
H37B H 0.689465 0.236514 0.884496 0.036 Uiso 1 1 calc R . . . .
C38 C 0.22922(19) -0.18080(19) 0.86704(12) 0.0335(5) Uani 1 1 d . . . . .
H38A H 0.203662 -0.246124 0.833113 0.040 Uiso 1 1 calc R . . . .
H38B H 0.178171 -0.188039 0.895787 0.040 Uiso 1 1 calc R . . . .
C39 C 0.32925(19) 0.48816(19) 0.79140(12) 0.0341(5) Uani 1 1 d D U . . .
C40 C 0.5489(2) -0.22325(18) 0.79334(12) 0.0342(5) Uani 1 1 d . . . . .
H40A H 0.480284 -0.269252 0.800803 0.041 Uiso 1 1 calc R . . . .
H40B H 0.610929 -0.258528 0.804598 0.041 Uiso 1 1 calc R . . . .
C41 C 0.5195(2) -0.20444(19) 0.71783(13) 0.0348(5) Uani 1 1 d . . . . .
H41A H 0.585609 -0.152355 0.711812 0.042 Uiso 1 1 calc R . . . .
H41B H 0.503950 -0.271163 0.687102 0.042 Uiso 1 1 calc R . . . .
C42 C 0.2853(2) -0.10168(19) 0.61039(12) 0.0379(5) Uani 1 1 d . . . . .
H42A H 0.263130 -0.088787 0.561606 0.045 Uiso 1 1 calc R . . . .
H42B H 0.217815 -0.149956 0.617621 0.045 Uiso 1 1 calc R . . . .
C43 C 1.0479(2) 0.61246(19) 0.62830(14) 0.0408(6) Uani 1 1 d D U . . .
C44 C 0.6068(2) -0.13807(19) 0.96308(13) 0.0355(5) Uani 1 1 d . . . . .
H44A H 0.688512 -0.095622 0.978563 0.043 Uiso 1 1 calc R . . . .
H44B H 0.573232 -0.119426 0.998486 0.043 Uiso 1 1 calc R . . . .
C45 C 0.6021(2) -0.25656(19) 0.96004(13) 0.0367(5) Uani 1 1 d . . . . .
H45A H 0.661784 -0.269021 0.941192 0.044 Uiso 1 1 calc R . . . .
H45B H 0.526058 -0.299242 0.927749 0.044 Uiso 1 1 calc R . . . .
C46 C 0.33632(19) 0.4931(2) 0.54443(12) 0.0381(6) Uani 1 1 d D U . . .
C47 C 0.3863(2) -0.1497(2) 0.62634(12) 0.0397(6) Uani 1 1 d . . . . .
H47A H 0.363875 -0.218066 0.595798 0.048 Uiso 1 1 calc R . . . .
H47B H 0.452668 -0.101989 0.617607 0.048 Uiso 1 1 calc R . . . .
C48 C 0.9205(2) 0.2125(2) 0.80394(13) 0.0434(6) Uani 1 1 d D U . . .
C49 C 0.0868(2) 0.1434(2) 0.62215(13) 0.0381(5) Uani 1 1 d . . . . .
H49A H 0.024278 0.090147 0.630830 0.046 Uiso 1 1 calc R . . . .
H49B H 0.126747 0.195865 0.664890 0.046 Uiso 1 1 calc R . . . .
C50 C 0.8125(2) 0.47482(19) 1.00597(12) 0.0402(6) Uani 1 1 d D U . . .
C51 C 0.6214(2) -0.2945(2) 1.03264(13) 0.0433(6) Uani 1 1 d . . . . .
H51A H 0.551698 -0.299037 1.045919 0.052 Uiso 1 1 calc R . . . .
H51B H 0.630893 -0.366348 1.028467 0.052 Uiso 1 1 calc R . . . .
B02E B 0.72272(19) 0.51706(18) 0.74294(11) 0.0205(5) Uani 1 1 d . . . . .
C52 C 0.0324(2) 0.1998(2) 0.56233(13) 0.0437(6) Uani 1 1 d . . . . .
H52A H 0.093253 0.258735 0.556958 0.052 Uiso 1 1 calc R . . . .
H52B H -0.001115 0.149532 0.518376 0.052 Uiso 1 1 calc R . . . .
C53 C 0.7273(2) -0.2220(3) 1.09117(14) 0.0520(7) Uani 1 1 d . . . . .
H53A H 0.737783 -0.253617 1.133848 0.078 Uiso 1 1 calc GR . . . .
H53B H 0.714902 -0.152855 1.099324 0.078 Uiso 1 1 calc GR . . . .
H53C H 0.796172 -0.213692 1.077406 0.078 Uiso 1 1 calc GR . . . .
C54 C -0.0625(3) 0.2430(3) 0.57620(16) 0.0564(7) Uani 1 1 d . . . . .
H54A H -0.030089 0.291195 0.620328 0.085 Uiso 1 1 calc GR . . . .
H54B H -0.125247 0.184224 0.578560 0.085 Uiso 1 1 calc GR . . . .
H54C H -0.092508 0.280825 0.538501 0.085 Uiso 1 1 calc GR . . . .
F00V F 0.318(2) 0.3968(10) 0.5107(7) 0.129(5) Uani 0.416(19) 1 d D U P F 2
F00X F 0.3948(10) 0.5574(14) 0.5136(7) 0.093(4) Uani 0.416(19) 1 d D U P F 2
F01D F 0.2364(12) 0.515(2) 0.5289(8) 0.110(5) Uani 0.416(19) 1 d D U P F 2
F0AA F 1.1497(7) 0.6566(11) 0.6805(4) 0.073(2) Uani 0.57(3) 1 d D U P D 2
F1AA F 1.0669(8) 0.6507(6) 0.5718(4) 0.0542(19) Uani 0.57(3) 1 d D U P D 2
F2AA F 1.0359(15) 0.5089(6) 0.6169(11) 0.080(3) Uani 0.57(3) 1 d D U P D 2
F3AA F 0.3926(19) 0.549(3) 0.8525(10) 0.075(11) Uani 0.084(8) 1 d D U P C 2
F4AA F 0.308(3) 0.3864(13) 0.8052(19) 0.081(13) Uani 0.084(8) 1 d D U P C 2
F5AA F 0.227(2) 0.513(3) 0.7681(14) 0.080(14) Uani 0.084(8) 1 d D U P C 2
F6AA F 0.4766(8) 0.1194(13) 0.5773(8) 0.070(3) Uani 0.50(3) 1 d D U P B 2
F7AA F 0.6185(14) 0.0676(11) 0.5631(9) 0.085(4) Uani 0.50(3) 1 d D U P B 2
F8AA F 0.5814(18) 0.2044(13) 0.5243(8) 0.062(3) Uani 0.50(3) 1 d D U P B 2
F9AA F 0.8973(16) 0.1061(7) 0.7925(8) 0.099(5) Uani 0.45(2) 1 d D U P E 2
F0 F 0.9200(11) 0.2268(9) 0.8698(4) 0.075(3) Uani 0.45(2) 1 d D U P E 2
F0BA F 1.0242(9) 0.2527(19) 0.8035(12) 0.133(6) Uani 0.45(2) 1 d D U P E 2
F1BA F 0.7068(11) 0.4362(13) 1.0101(13) 0.083(3) Uani 0.46(4) 1 d D U P A 2
F2BA F 0.889(2) 0.5198(14) 1.0704(7) 0.096(5) Uani 0.46(4) 1 d D U P A 2
F3BA F 0.8444(13) 0.3863(8) 0.9922(8) 0.057(2) Uani 0.46(4) 1 d D U P A 2

loop_
_atom_site_aniso_label
_atom_site_aniso_U_11
_atom_site_aniso_U_22
_atom_site_aniso_U_33
_atom_site_aniso_U_23
_atom_site_aniso_U_13
_atom_site_aniso_U_12
Na01 0.0290(4) 0.0292(4) 0.0229(4) 0.0041(3) 0.0084(3) 0.0081(3)
O002 0.0260(7) 0.0279(8) 0.0220(7) 0.0015(6) 0.0063(6) 0.0030(6)
O003 0.0241(7) 0.0302(8) 0.0241(8) 0.0034(6) 0.0087(6) 0.0066(6)
O004 0.0287(8) 0.0258(8) 0.0299(8) 0.0041(6) 0.0097(6) 0.0097(6)
F005 0.0768(11) 0.0325(8) 0.0546(9) -0.0142(7) 0.0449(8) -0.0028(7)
O006 0.0327(8) 0.0283(8) 0.0260(8) 0.0008(6) 0.0115(6) 0.0059(6)
O007 0.0334(8) 0.0342(8) 0.0271(8) 0.0025(7) 0.0134(7) 0.0008(7)
O008 0.0222(7) 0.0379(9) 0.0295(8) 0.0094(7) 0.0076(6) 0.0082(6)
F009 0.0671(10) 0.0358(8) 0.0585(10) 0.0033(7) 0.0143(8) 0.0271(7)
O00A 0.0401(9) 0.0350(9) 0.0287(8) 0.0041(7) 0.0179(7) 0.0142(7)
O00B 0.0293(8) 0.0230(7) 0.0252(8) 0.0023(6) 0.0042(6) 0.0064(6)
O00C 0.0359(9) 0.0324(9) 0.0406(9) -0.0036(7) 0.0201(7) 0.0049(7)
F00D 0.0404(8) 0.0492(9) 0.0758(12) 0.0217(8) -0.0141(8) 0.0148(7)
F00E 0.0927(13) 0.0666(11) 0.0876(13) 0.0558(10) 0.0633(11) 0.0478(10)
F00F 0.088(5) 0.092(6) 0.060(6) 0.045(4) 0.030(5) 0.060(5)
F00G 0.1068(14) 0.0283(8) 0.0448(9) 0.0012(7) 0.0125(9) 0.0007(8)
F00H 0.031(3) 0.092(5) 0.036(4) -0.024(3) -0.008(2) 0.021(4)
F00I 0.081(2) 0.0541(12) 0.0786(18) 0.0252(11) 0.0620(18) 0.0396(12)
F00J 0.0335(8) 0.0523(10) 0.1070(15) -0.0316(10) 0.0242(9) -0.0113(7)
F00K 0.070(6) 0.094(8) 0.017(3) -0.007(3) 0.019(3) -0.020(4)
F00L 0.067(3) 0.048(3) 0.034(3) 0.013(2) 0.018(2) -0.013(3)
F00M 0.0539(12) 0.104(3) 0.0424(10) 0.0365(12) 0.0298(9) 0.0394(14)
F00N 0.0512(14) 0.0733(19) 0.0688(14) -0.0053(12) 0.0389(12) -0.0205(14)
F00O 0.019(3) 0.056(4) 0.135(8) 0.020(4) 0.021(3) 0.000(3)
F00P 0.109(9) 0.229(14) 0.062(5) 0.042(6) 0.060(5) 0.112(9)
F00Q 0.096(7) 0.027(3) 0.054(4) -0.011(2) -0.029(4) 0.016(3)
F00R 0.060(3) 0.133(6) 0.068(4) 0.068(4) 0.020(3) 0.045(4)
F00S 0.062(5) 0.052(5) 0.194(15) 0.059(7) 0.091(8) 0.042(5)
F00T 0.132(6) 0.049(3) 0.018(2) -0.001(2) 0.021(3) -0.006(4)
F00U 0.0198(18) 0.144(5) 0.033(2) 0.012(3) -0.0082(15) 0.011(3)
C1 0.0269(10) 0.0185(10) 0.0219(10) 0.0038(8) 0.0073(8) 0.0088(8)
F00W 0.068(3) 0.101(4) 0.0241(18) -0.010(2) 0.0010(18) 0.052(3)
C2 0.0194(9) 0.0217(10) 0.0151(9) -0.0014(8) 0.0009(7) 0.0040(8)
C3 0.0203(10) 0.0233(10) 0.0161(9) 0.0033(8) 0.0068(8) 0.0047(8)
C4 0.0223(10) 0.0235(10) 0.0181(10) 0.0003(8) 0.0004(8) 0.0033(8)
C5 0.0172(9) 0.0253(10) 0.0203(10) 0.0009(8) 0.0043(8) 0.0085(8)
C6 0.0219(10) 0.0267(11) 0.0159(10) 0.0037(8) 0.0040(8) 0.0077(8)
F012 0.029(2) 0.065(3) 0.086(4) 0.018(3) -0.012(2) 0.019(2)
C7 0.0253(10) 0.0323(12) 0.0176(10) -0.0041(9) 0.0021(8) 0.0072(9)
C8 0.0220(10) 0.0234(10) 0.0243(10) 0.0026(8) 0.0038(8) 0.0069(8)
C9 0.0282(11) 0.0312(12) 0.0193(10) 0.0016(9) 0.0042(8) 0.0102(9)
C10 0.0209(10) 0.0284(11) 0.0297(11) 0.0021(9) 0.0084(9) 0.0051(8)
C11 0.0262(10) 0.0214(10) 0.0304(11) 0.0059(9) 0.0116(9) 0.0100(8)
C12 0.0192(9) 0.0247(10) 0.0192(10) -0.0005(8) 0.0043(8) 0.0065(8)
C13 0.0225(10) 0.0166(9) 0.0204(10) 0.0010(8) 0.0055(8) 0.0063(8)
C14 0.0252(10) 0.0225(10) 0.0197(10) -0.0014(8) 0.0033(8) 0.0049(8)
F01B 0.115(6) 0.105(6) 0.069(5) -0.047(5) -0.044(4) 0.097(5)
F01C 0.123(7) 0.052(3) 0.035(3) 0.0231(17) -0.013(3) 0.007(3)
C15 0.0241(10) 0.0245(11) 0.0245(11) 0.0007(8) 0.0028(8) 0.0094(8)
C16 0.0291(11) 0.0313(12) 0.0229(11) 0.0030(9) 0.0045(9) 0.0145(9)
C17 0.0245(10) 0.0228(10) 0.0220(10) 0.0000(8) 0.0074(8) 0.0088(8)
C18 0.0222(10) 0.0272(11) 0.0184(10) -0.0025(8) 0.0013(8) 0.0069(8)
C19 0.0328(11) 0.0242(11) 0.0238(11) 0.0008(9) 0.0074(9) 0.0125(9)
C20 0.0251(10) 0.0271(11) 0.0242(11) 0.0047(9) 0.0082(9) 0.0019(8)
C21 0.0250(10) 0.0254(11) 0.0179(10) 0.0015(8) 0.0078(8) 0.0061(8)
C22 0.0321(11) 0.0244(11) 0.0294(12) 0.0053(9) 0.0088(9) 0.0050(9)
C23 0.0254(10) 0.0277(11) 0.0293(11) 0.0052(9) 0.0091(9) 0.0111(9)
C24 0.0201(10) 0.0276(11) 0.0254(11) -0.0041(9) 0.0074(8) 0.0047(8)
C25 0.0237(10) 0.0266(11) 0.0211(10) 0.0015(8) 0.0081(8) 0.0072(8)
C26 0.0206(10) 0.0274(11) 0.0351(12) 0.0034(9) 0.0079(9) 0.0093(8)
C27 0.0292(11) 0.0214(10) 0.0292(11) 0.0035(9) 0.0088(9) 0.0044(8)
C28 0.0247(11) 0.0307(12) 0.0336(12) 0.0014(10) 0.0026(9) 0.0049(9)
C29 0.0336(12) 0.0286(12) 0.0211(11) 0.0001(9) 0.0066(9) 0.0076(9)
C30 0.0344(12) 0.0386(13) 0.0273(11) 0.0120(10) 0.0154(9) 0.0144(10)
C31 0.0223(11) 0.0489(14) 0.0281(12) 0.0095(10) 0.0095(9) 0.0095(10)
C32 0.0284(11) 0.0291(11) 0.0221(11) 0.0019(9) 0.0077(9) 0.0046(9)
C33 0.0211(10) 0.0468(14) 0.0306(12) 0.0082(10) 0.0086(9) 0.0097(10)
C34 0.0330(12) 0.0313(12) 0.0290(12) -0.0035(10) 0.0139(10) 0.0026(9)
C35 0.0365(12) 0.0371(13) 0.0236(11) 0.0056(10) 0.0037(9) 0.0052(10)
C36 0.0309(12) 0.0290(12) 0.0344(12) 0.0090(10) 0.0093(10) 0.0069(9)
C37 0.0269(11) 0.0272(11) 0.0271(11) -0.0008(9) 0.0014(9) 0.0033(9)
C38 0.0304(12) 0.0403(13) 0.0346(12) 0.0135(10) 0.0167(10) 0.0095(10)
C39 0.0315(12) 0.0392(13) 0.0403(13) 0.0162(10) 0.0178(10) 0.0156(10)
C40 0.0375(12) 0.0296(12) 0.0404(13) 0.0004(10) 0.0161(10) 0.0154(10)
C41 0.0375(12) 0.0305(12) 0.0427(14) -0.0012(10) 0.0204(11) 0.0135(10)
C42 0.0506(14) 0.0360(13) 0.0234(11) -0.0018(10) 0.0115(10) 0.0081(11)
C43 0.0341(13) 0.0385(14) 0.0600(16) 0.0172(12) 0.0253(12) 0.0136(11)
C44 0.0312(12) 0.0358(13) 0.0364(13) 0.0069(10) 0.0052(10) 0.0110(10)
C45 0.0400(13) 0.0377(13) 0.0366(13) 0.0096(11) 0.0115(10) 0.0185(11)
C46 0.0281(12) 0.0525(15) 0.0291(12) 0.0018(11) 0.0000(10) 0.0158(11)
C47 0.0570(15) 0.0379(13) 0.0291(12) 0.0013(10) 0.0205(11) 0.0154(11)
C48 0.0501(15) 0.0393(14) 0.0346(13) -0.0035(11) -0.0039(11) 0.0264(12)
C49 0.0372(13) 0.0434(14) 0.0316(12) 0.0124(11) 0.0073(10) 0.0111(11)
C50 0.0572(16) 0.0345(13) 0.0212(11) 0.0029(10) 0.0045(11) 0.0102(12)
C51 0.0477(15) 0.0514(16) 0.0436(15) 0.0192(12) 0.0215(12) 0.0251(12)
B02E 0.0203(11) 0.0227(11) 0.0172(11) 0.0024(9) 0.0042(9) 0.0064(9)
C52 0.0429(14) 0.0488(15) 0.0350(14) 0.0161(12) 0.0059(11) 0.0113(12)
C53 0.0499(16) 0.075(2) 0.0404(15) 0.0237(14) 0.0163(12) 0.0282(14)
C54 0.0624(18) 0.0620(19) 0.0510(17) 0.0232(15) 0.0127(14) 0.0320(15)
F00V 0.184(12) 0.092(5) 0.047(5) -0.043(4) -0.043(6) 0.038(7)
F00X 0.046(3) 0.181(11) 0.035(4) 0.041(7) 0.005(3) 0.007(6)
F01D 0.075(6) 0.257(16) 0.044(4) 0.049(8) 0.019(5) 0.121(9)
F0AA 0.038(3) 0.131(7) 0.061(3) 0.015(3) 0.014(2) 0.046(4)
F1AA 0.057(3) 0.061(4) 0.075(3) 0.031(2) 0.053(3) 0.026(2)
F2AA 0.083(6) 0.037(3) 0.154(8) 0.010(3) 0.089(5) 0.019(3)
F3AA 0.082(13) 0.11(2) 0.034(8) 0.001(11) 0.034(8) 0.014(15)
F4AA 0.10(3) 0.068(9) 0.15(3) 0.066(12) 0.11(3) 0.054(12)
F5AA 0.065(13) 0.14(4) 0.087(17) 0.07(2) 0.052(11) 0.07(2)
F6AA 0.041(4) 0.100(6) 0.035(4) -0.024(4) 0.018(4) -0.038(4)
F7AA 0.079(6) 0.079(6) 0.068(6) -0.055(5) -0.027(3) 0.054(6)
F8AA 0.089(9) 0.050(3) 0.019(3) 0.005(2) 0.003(3) -0.010(4)
F9AA 0.135(9) 0.051(3) 0.074(6) -0.006(3) -0.046(5) 0.064(4)
F0 0.112(7) 0.084(5) 0.019(3) -0.016(3) -0.024(3) 0.072(4)
F0BA 0.053(5) 0.208(13) 0.181(13) 0.111(11) 0.045(7) 0.083(6)
F1BA 0.094(5) 0.119(8) 0.079(8) 0.062(6) 0.059(5) 0.056(5)
F2BA 0.151(11) 0.060(4) 0.017(3) 0.011(3) -0.022(4) -0.017(6)
F3BA 0.092(5) 0.031(4) 0.033(3) 0.010(3) -0.005(3) 0.022(3)

loop_
_atom_type_symbol
_atom_type_description
_atom_type_scat_dispersion_real
_atom_type_scat_dispersion_imag
_atom_type_scat_source
C C 0.0033 0.0016 'International Tables Vol C Tables 4.2.6.8 and 6.1.1.4'
H H 0.0000 0.0000 'International Tables Vol C Tables 4.2.6.8 and 6.1.1.4'
B B 0.0013 0.0007 'International Tables Vol C Tables 4.2.6.8 and 6.1.1.4'
F F 0.0171 0.0103 'International Tables Vol C Tables 4.2.6.8 and 6.1.1.4'
Na Na 0.0362 0.0249 'International Tables Vol C Tables 4.2.6.8 and 6.1.1.4'
O O 0.0106 0.0060 'International Tables Vol C Tables 4.2.6.8 and 6.1.1.4'

loop_
_geom_angle_atom_site_label_1
_geom_angle_atom_site_label_2
_geom_angle_atom_site_label_3
_geom_angle
O002 Na01 O007 49.13(5)
O002 Na01 O00C 151.88(5)
O002 Na01 C23 150.47(6)
O002 Na01 C32 29.50(5)
O003 Na01 O002 153.54(6)
O003 Na01 O004 52.84(5)
O003 Na01 O007 121.54(5)
O003 Na01 O008 66.44(5)
O003 Na01 O00B 117.75(6)
O003 Na01 O00C 48.00(5)
O003 Na01 C23 29.42(5)
O003 Na01 C32 150.30(6)
O004 Na01 O002 120.88(6)
O004 Na01 O007 151.69(5)
O004 Na01 O008 92.96(6)
O004 Na01 O00C 47.82(5)
O004 Na01 C23 29.65(5)
O004 Na01 C32 150.36(6)
O006 Na01 O002 51.83(5)
O006 Na01 O003 147.43(6)
O006 Na01 O004 151.60(6)
O006 Na01 O007 50.08(5)
O006 Na01 O008 113.16(6)
O006 Na01 O00A 67.21(6)
O006 Na01 O00B 90.18(6)
O006 Na01 O00C 122.69(5)
O006 Na01 C23 150.47(6)
O006 Na01 C32 29.84(5)
O007 Na01 O00C 154.42(5)
O007 Na01 C23 150.77(6)
O007 Na01 C32 28.92(5)
O008 Na01 O002 89.86(5)
O008 Na01 O007 63.29(5)
O008 Na01 O00C 114.38(6)
O008 Na01 C23 90.51(6)
O008 Na01 C32 89.13(6)
O00A Na01 O002 119.00(6)
O00A Na01 O003 84.05(6)
O00A Na01 O004 111.11(6)
O00A Na01 O007 94.44(6)
O00A Na01 O008 118.04(6)
O00A Na01 O00B 118.00(6)
O00A Na01 O00C 63.30(5)
O00A Na01 C23 86.49(6)
O00A Na01 C32 93.70(7)
O00B Na01 O002 65.00(5)
O00B Na01 O004 65.00(5)
O00B Na01 O007 114.11(6)
O00B Na01 O008 123.91(6)
O00B Na01 O00C 88.74(6)
O00B Na01 C23 90.71(6)
O00B Na01 C32 89.47(6)
C23 Na01 O00C 27.85(5)
C32 Na01 O00C 152.47(6)
C32 Na01 C23 179.64(7)
C22 O002 Na01 108.51(12)
C32 O002 Na01 83.88(11)
C32 O002 C22 115.86(15)
C23 O003 Na01 90.05(11)
C23 O003 C30 117.53(16)
C30 O003 Na01 112.32(12)
C23 O004 Na01 88.28(11)
C23 O004 C28 117.74(15)
C28 O004 Na01 111.57(12)
C32 O006 Na01 90.67(11)
C32 O006 C42 119.00(17)
C42 O006 Na01 111.11(13)
C32 O007 Na01 77.10(11)
C32 O007 C33 120.71(17)
C33 O007 Na01 103.05(12)
C31 O008 Na01 120.12(12)
C38 O008 Na01 113.45(12)
C38 O008 C31 111.91(16)
C41 O00A Na01 121.64(13)
C41 O00A C47 111.08(16)
C47 O00A Na01 115.33(13)
C27 O00B Na01 117.95(12)
C27 O00B C37 111.74(15)
C37 O00B Na01 117.55(12)
C23 O00C Na01 73.94(11)
C23 O00C C40 120.26(17)
C40 O00C Na01 102.33(12)
C11 C1 H1 118.7
C11 C1 C13 122.63(19)
C13 C1 H1 118.7
C8 C2 B02E 121.91(17)
C12 C2 C8 115.46(18)
C12 C2 B02E 122.60(17)
C6 C3 B02E 121.38(17)
C18 C3 C6 114.57(18)
C18 C3 B02E 123.94(17)
C12 C4 C36 118.73(18)
C20 C4 C12 120.31(19)
C20 C4 C36 120.95(19)
C14 C5 C25 115.22(18)
C14 C5 B02E 122.12(17)
C25 C5 B02E 122.54(17)
C3 C6 H6 118.5
C21 C6 C3 123.01(18)
C21 C6 H6 118.5
C9 C7 H7 120.6
C24 C7 H7 120.6
C24 C7 C9 118.87(18)
C2 C8 H8 118.7
C10 C8 C2 122.55(19)
C10 C8 H8 118.7
C7 C9 C14 120.16(19)
C7 C9 C50 121.07(19)
C14 C9 C50 118.77(19)
C8 C10 C20 120.63(18)
C8 C10 C43 119.93(19)
C20 C10 C43 119.42(19)
C1 C11 C39 120.90(19)
C26 C11 C1 120.44(18)
C26 C11 C39 118.66(18)
C2 C12 H12 118.6
C4 C12 C2 122.87(18)
C4 C12 H12 118.6
C1 C13 B02E 122.86(17)
C17 C13 C1 115.34(17)
C17 C13 B02E 121.71(17)
C5 C14 C9 122.74(19)
C5 C14 H14 118.6
C9 C14 H14 118.6
C17 C15 C46 119.26(19)
C26 C15 C17 120.53(19)
C26 C15 C46 120.21(18)
C18 C16 C48 119.66(19)
C19 C16 C18 120.91(19)
C19 C16 C48 119.43(19)
C13 C17 H17 118.7
C15 C17 C13 122.67(18)
C15 C17 H17 118.7
C3 C18 H18 118.5
C16 C18 C3 122.96(18)
C16 C18 H18 118.5
C16 C19 H19 121.1
C21 C19 C16 117.73(19)
C21 C19 H19 121.1
C4 C20 C10 118.17(19)
C4 C20 H20 120.9
C10 C20 H20 120.9
C6 C21 C29 119.58(18)
C19 C21 C6 120.77(18)
C19 C21 C29 119.63(18)
O002 C22 H22A 110.3
O002 C22 H22B 110.3
O002 C22 C27 107.14(17)
H22A C22 H22B 108.5
C27 C22 H22A 110.3
C27 C22 H22B 110.3
O003 C23 Na01 60.54(9)
O003 C23 O004 104.73(15)
O003 C23 C44 113.82(17)
O004 C23 Na01 62.07(10)
O004 C23 C44 110.54(17)
O00C C23 Na01 78.21(12)
O00C C23 O003 105.97(16)
O00C C23 O004 105.49(16)
O00C C23 C44 115.42(18)
C44 C23 Na01 166.31(15)
C7 C24 C25 120.27(19)
C7 C24 C34 119.15(18)
C25 C24 C34 120.57(19)
C5 C25 H25 118.7
C24 C25 C5 122.69(19)
C24 C25 H25 118.7
C11 C26 C15 118.38(18)
C11 C26 H26 120.8
C15 C26 H26 120.8
O00B C27 C22 108.37(17)
O00B C27 H27A 110.0
O00B C27 H27B 110.0
C22 C27 H27A 110.0
C22 C27 H27B 110.0
H27A C27 H27B 108.4
O004 C28 H28A 110.4
O004 C28 H28B 110.4
O004 C28 C37 106.49(17)
H28A C28 H28B 108.6
C37 C28 H28A 110.4
C37 C28 H28B 110.4
F00H C29 C21 113.2(6)
F00K C29 F00H 106.6(9)
F00K C29 F00Q 106.8(9)
F00K C29 C21 112.2(9)
F00Q C29 F00H 103.5(8)
F00Q C29 C21 113.7(6)
F6AA C29 C21 113.5(6)
F6AA C29 F7AA 108.4(8)
F6AA C29 F8AA 104.2(10)
F7AA C29 C21 113.4(7)
F7AA C29 F8AA 104.0(9)
F8AA C29 C21 112.6(8)
O003 C30 H30A 110.4
O003 C30 H30B 110.4
O003 C30 C38 106.49(17)
H30A C30 H30B 108.6
C38 C30 H30A 110.4
C38 C30 H30B 110.4
O008 C31 H31A 109.9
O008 C31 H31B 109.9
O008 C31 C33 108.85(17)
H31A C31 H31B 108.3
C33 C31 H31A 109.9
C33 C31 H31B 109.9
O002 C32 Na01 66.61(10)
O002 C32 O006 103.91(16)
O002 C32 O007 106.74(16)
O002 C32 C35 113.50(18)
O006 C32 Na01 59.49(10)
O006 C32 C35 112.98(17)
O007 C32 Na01 73.97(11)
O007 C32 O006 105.32(17)
O007 C32 C35 113.55(18)
C35 C32 Na01 171.29(15)
O007 C33 C31 107.10(18)
O007 C33 H33A 110.3
O007 C33 H33B 110.3
C31 C33 H33A 110.3
C31 C33 H33B 110.3
H33A C33 H33B 108.6
F005 C34 F00G 106.09(19)
F005 C34 F00J 105.60(18)
F005 C34 C24 113.11(18)
F00G C34 C24 113.46(18)
F00J C34 F00G 104.62(19)
F00J C34 C24 113.21(19)
C32 C35 H35A 108.8
C32 C35 H35B 108.8
C32 C35 C49 113.86(19)
H35A C35 H35B 107.7
C49 C35 H35A 108.8
C49 C35 H35B 108.8
F009 C36 C4 112.08(18)
F00D C36 F009 104.15(19)
F00D C36 F00E 108.6(2)
F00D C36 C4 113.13(18)
F00E C36 F009 104.52(18)
F00E C36 C4 113.58(18)
O00B C37 C28 108.32(17)
O00B C37 H37A 110.0
O00B C37 H37B 110.0
C28 C37 H37A 110.0
C28 C37 H37B 110.0
H37A C37 H37B 108.4
O008 C38 C30 107.64(17)
O008 C38 H38A 110.2
O008 C38 H38B 110.2
C30 C38 H38A 110.2
C30 C38 H38B 110.2
H38A C38 H38B 108.5
F00I C39 F00M 104.4(2)
F00I C39 C11 113.15(18)
F00M C39 C11 112.96(18)
F00N C39 F00I 106.9(2)
F00N C39 F00M 106.0(2)
F00N C39 C11 112.8(2)
F3AA C39 C11 111.8(10)
F3AA C39 F4AA 105.7(16)
F3AA C39 F5AA 108.4(16)
F4AA C39 C11 107.0(8)
F5AA C39 C11 114.4(9)
F5AA C39 F4AA 109.1(18)
O00C C40 H40A 110.0
O00C C40 H40B 110.0
O00C C40 C41 108.40(18)
H40A C40 H40B 108.4
C41 C40 H40A 110.0
C41 C40 H40B 110.0
O00A C41 C40 109.80(17)
O00A C41 H41A 109.7
O00A C41 H41B 109.7
C40 C41 H41A 109.7
C40 C41 H41B 109.7
H41A C41 H41B 108.2
O006 C42 H42A 110.4
O006 C42 H42B 110.4
O006 C42 C47 106.72(19)
H42A C42 H42B 108.6
C47 C42 H42A 110.4
C47 C42 H42B 110.4
F00O C43 C10 110.4(7)
F00P C43 F00O 105.8(10)
F00P C43 C10 113.9(7)
F00S C43 F00O 103.7(11)
F00S C43 F00P 108.4(12)
F00S C43 C10 113.9(9)
F0AA C43 C10 112.9(5)
F1AA C43 C10 113.0(5)
F1AA C43 F0AA 103.9(6)
F2AA C43 C10 113.4(8)
F2AA C43 F0AA 107.1(8)
F2AA C43 F1AA 105.8(9)
C23 C44 H44A 108.6
C23 C44 H44B 108.6
H44A C44 H44B 107.5
C45 C44 C23 114.84(19)
C45 C44 H44A 108.6
C45 C44 H44B 108.6
C44 C45 H45A 109.0
C44 C45 H45B 109.0
C44 C45 C51 113.1(2)
H45A C45 H45B 107.8
C51 C45 H45A 109.0
C51 C45 H45B 109.0
F00U C46 F00W 105.5(5)
F00U C46 F01C 108.4(6)
F00U C46 C15 112.8(5)
F00W C46 F01C 104.6(5)
F00W C46 C15 113.6(3)
F01C C46 C15 111.4(4)
F00V C46 C15 109.5(6)
F00X C46 C15 114.7(6)
F00X C46 F00V 104.7(8)
F00X C46 F01D 104.0(9)
F01D C46 C15 115.4(7)
F01D C46 F00V 107.7(9)
O00A C47 C42 109.04(18)
O00A C47 H47A 109.9
O00A C47 H47B 109.9
C42 C47 H47A 109.9
C42 C47 H47B 109.9
H47A C47 H47B 108.3
F00R C48 F012 102.3(6)
F00R C48 C16 113.0(5)
F012 C48 C16 111.7(4)
F01B C48 F00R 108.7(7)
F01B C48 F012 104.3(7)
F01B C48 C16 115.7(5)
F9AA C48 C16 111.6(6)
F0 C48 C16 111.6(5)
F0 C48 F9AA 100.1(8)
F0BA C48 C16 115.7(7)
F0BA C48 F9AA 107.7(8)
F0BA C48 F0 108.8(10)
C35 C49 H49A 108.7
C35 C49 H49B 108.7
H49A C49 H49B 107.6
C52 C49 C35 114.2(2)
C52 C49 H49A 108.7
C52 C49 H49B 108.7
F00F C50 F00L 104.8(7)
F00F C50 F00T 109.1(9)
F00F C50 C9 114.7(6)
F00L C50 C9 110.2(5)
F00T C50 F00L 101.8(7)
F00T C50 C9 114.9(7)
F1BA C50 C9 116.6(8)
F1BA C50 F2BA 109.9(8)
F1BA C50 F3BA 103.6(9)
F2BA C50 C9 111.2(8)
F2BA C50 F3BA 102.9(12)
F3BA C50 C9 111.6(7)
C45 C51 H51A 108.7
C45 C51 H51B 108.7
H51A C51 H51B 107.6
C53 C51 C45 114.0(2)
C53 C51 H51A 108.7
C53 C51 H51B 108.7
C2 B02E C3 107.89(15)
C2 B02E C13 110.13(15)
C5 B02E C2 109.00(16)
C5 B02E C3 112.17(16)
C5 B02E C13 109.28(15)
C13 B02E C3 108.35(15)
C49 C52 H52A 109.3
C49 C52 H52B 109.3
H52A C52 H52B 108.0
C54 C52 C49 111.6(2)
C54 C52 H52A 109.3
C54 C52 H52B 109.3
C51 C53 H53A 109.5
C51 C53 H53B 109.5
C51 C53 H53C 109.5
H53A C53 H53B 109.5
H53A C53 H53C 109.5
H53B C53 H53C 109.5
C52 C54 H54A 109.5
C52 C54 H54B 109.5
C52 C54 H54C 109.5
H54A C54 H54B 109.5
H54A C54 H54C 109.5
H54B C54 H54C 109.5

loop_
_geom_bond_atom_site_label_1
_geom_bond_atom_site_label_2
_geom_bond_distance
Na01 O002 2.6200(18)
Na01 O003 2.4942(17)
Na01 O004 2.5321(18)
Na01 O006 2.4453(18)
Na01 O007 2.7985(19)
Na01 O008 2.5334(17)
Na01 O00A 2.4835(17)
Na01 O00B 2.5250(18)
Na01 O00C 2.918(2)
Na01 C23 2.865(2)
Na01 C32 2.838(2)
O002 C22 1.445(2)
O002 C32 1.406(3)
O003 C23 1.407(3)
O003 C30 1.437(2)
O004 C23 1.418(3)
O004 C28 1.441(3)
F005 C34 1.326(3)
O006 C32 1.412(3)
O006 C42 1.437(3)
O007 C32 1.408(3)
O007 C33 1.441(3)
O008 C31 1.431(3)
O008 C38 1.425(3)
F009 C36 1.353(3)
O00A C41 1.423(3)
O00A C47 1.430(3)
O00B C27 1.426(3)
O00B C37 1.428(3)
O00C C23 1.393(3)
O00C C40 1.444(3)
F00D C36 1.323(3)
F00E C36 1.331(3)
F00F C50 1.321(8)
F00G C34 1.334(3)
F00H C29 1.325(7)
F00I C39 1.328(3)
F00J C34 1.332(3)
F00K C29 1.301(9)
F00L C50 1.367(7)
F00M C39 1.343(3)
F00N C39 1.326(3)
F00O C43 1.342(9)
F00P C43 1.319(10)
F00Q C29 1.320(8)
F00R C48 1.324(7)
F00S C43 1.311(11)
F00T C50 1.323(8)
F00U C46 1.314(6)
C1 H1 0.9300
C1 C11 1.397(3)
C1 C13 1.403(3)
F00W C46 1.316(6)
C2 C8 1.400(3)
C2 C12 1.395(3)
C2 B02E 1.654(3)
C3 C6 1.409(3)
C3 C18 1.397(3)
C3 B02E 1.655(3)
C4 C12 1.392(3)
C4 C20 1.389(3)
C4 C36 1.489(3)
C5 C14 1.398(3)
C5 C25 1.402(3)
C5 B02E 1.647(3)
C6 H6 0.9300
C6 C21 1.388(3)
F012 C48 1.342(6)
C7 H7 0.9300
C7 C9 1.385(3)
C7 C24 1.381(3)
C8 H8 0.9300
C8 C10 1.389(3)
C9 C14 1.399(3)
C9 C50 1.483(3)
C10 C20 1.390(3)
C10 C43 1.490(3)
C11 C26 1.386(3)
C11 C39 1.493(3)
C12 H12 0.9300
C13 C17 1.402(3)
C13 B02E 1.655(3)
C14 H14 0.9300
F01B C48 1.305(7)
F01C C46 1.324(6)
C15 C17 1.392(3)
C15 C26 1.392(3)
C15 C46 1.492(3)
C16 C18 1.391(3)
C16 C19 1.387(3)
C16 C48 1.489(3)
C17 H17 0.9300
C18 H18 0.9300
C19 H19 0.9300
C19 C21 1.386(3)
C20 H20 0.9300
C21 C29 1.498(3)
C22 H22A 0.9700
C22 H22B 0.9700
C22 C27 1.500(3)
C23 C44 1.525(3)
C24 C25 1.398(3)
C24 C34 1.493(3)
C25 H25 0.9300
C26 H26 0.9300
C27 H27A 0.9700
C27 H27B 0.9700
C28 H28A 0.9700
C28 H28B 0.9700
C28 C37 1.498(3)
C29 F6AA 1.302(8)
C29 F7AA 1.318(8)
C29 F8AA 1.330(9)
C30 H30A 0.9700
C30 H30B 0.9700
C30 C38 1.497(3)
C31 H31A 0.9700
C31 H31B 0.9700
C31 C33 1.492(3)
C32 C35 1.515(3)
C33 H33A 0.9700
C33 H33B 0.9700
C35 H35A 0.9700
C35 H35B 0.9700
C35 C49 1.530(3)
C37 H37A 0.9700
C37 H37B 0.9700
C38 H38A 0.9700
C38 H38B 0.9700
C39 F3AA 1.313(13)
C39 F4AA 1.345(12)
C39 F5AA 1.338(12)
C40 H40A 0.9700
C40 H40B 0.9700
C40 C41 1.497(3)
C41 H41A 0.9700
C41 H41B 0.9700
C42 H42A 0.9700
C42 H42B 0.9700
C42 C47 1.498(3)
C43 F0AA 1.337(7)
C43 F1AA 1.327(6)
C43 F2AA 1.312(8)
C44 H44A 0.9700
C44 H44B 0.9700
C44 C45 1.521(3)
C45 H45A 0.9700
C45 H45B 0.9700
C45 C51 1.536(3)
C46 F00V 1.313(9)
C46 F00X 1.282(9)
C46 F01D 1.295(9)
C47 H47A 0.9700
C47 H47B 0.9700
C48 F9AA 1.329(8)
C48 F0 1.322(7)
C48 F0BA 1.267(9)
C49 H49A 0.9700
C49 H49B 0.9700
C49 C52 1.517(3)
C50 F1BA 1.314(9)
C50 F2BA 1.339(9)
C50 F3BA 1.344(9)
C51 H51A 0.9700
C51 H51B 0.9700
C51 C53 1.516(4)
C52 H52A 0.9700
C52 H52B 0.9700
C52 C54 1.514(4)
C53 H53A 0.9600
C53 H53B 0.9600
C53 H53C 0.9600
C54 H54A 0.9600
C54 H54B 0.9600
C54 H54C 0.9600
